data_7011438
loop_
_publ_author_name
'Browne, Julian M. W.'
'Wikaira, Jan'
'Fitchett, Christopher M.'
'Hartshorn, Richard M.'

_publ_section_title
;
 Polydentate ligand construction: intramolecular condensation reactions
 in the synthesis of imine-containing ligands
;
_journal_issue 10
_journal_name_full 'Journal of the Chemical Society, Dalton Transactions'
_journal_page_first 2227
_journal_paper_doi 10.1039/b111556a
_journal_year 2002
_chemical_formula_sum 'C20 H36 Cl4 Co2 N8 O10 Zn'
_chemical_formula_weight 873.60
_chemical_name_systematic
; 
? 
;
_space_group_IT_number 14
_symmetry_cell_setting monoclinic
_symmetry_space_group_name_Hall '-P 2ybc'
_symmetry_space_group_name_H-M 'P 1 21/c 1'
_atom_sites_solution_hydrogens geom
_atom_sites_solution_primary direct
_atom_sites_solution_secondary difmap
_audit_creation_method SHELXL-97
_cell_angle_alpha 90.00
_cell_angle_beta 111.397(7)
_cell_angle_gamma 90.00
_cell_formula_units_Z 4
_cell_length_a 12.501(3)
_cell_length_b 19.753(4)
_cell_length_c 14.227(3)
_cell_measurement_temperature 163(2)
_cell_volume 3271.0(12)
_computing_structure_refinement 'SHELXL-97 (Sheldrick, 1997)'
_computing_structure_solution 'SHELXS-97 (Sheldrick, 1990)'
_diffrn_ambient_temperature 163(2)
_diffrn_measured_fraction_theta_full 0.996
_diffrn_measured_fraction_theta_max 0.996
_diffrn_radiation_monochromator graphite
_diffrn_radiation_source 'fine-focus sealed tube'
_diffrn_radiation_type MoK\a
_diffrn_radiation_wavelength 0.71073
_diffrn_reflns_av_R_equivalents 0.0321
_diffrn_reflns_av_sigmaI/netI 0.0200
_diffrn_reflns_limit_h_max 15
_diffrn_reflns_limit_h_min -15
_diffrn_reflns_limit_k_max 24
_diffrn_reflns_limit_k_min -24
_diffrn_reflns_limit_l_max 17
_diffrn_reflns_limit_l_min -10
_diffrn_reflns_number 41392
_diffrn_reflns_theta_full 26.41
_diffrn_reflns_theta_max 26.41
_diffrn_reflns_theta_min 2.03
_exptl_absorpt_coefficient_mu 2.119
_exptl_absorpt_correction_T_max 1.0000
_exptl_absorpt_correction_T_min 0.7918
_exptl_absorpt_correction_type multi-scan
_exptl_absorpt_process_details 'Blessing, Acta Cryst. (1995)A51 33-38'
_exptl_crystal_colour Orange
_exptl_crystal_density_diffrn 1.774
_exptl_crystal_density_method 'not measured'
_exptl_crystal_description Plate
_exptl_crystal_F_000 1776
_exptl_crystal_size_max 0.45
_exptl_crystal_size_mid 0.40
_exptl_crystal_size_min 0.14
_refine_diff_density_max 2.759
_refine_diff_density_min -0.748
_refine_diff_density_rms 0.090
_refine_ls_extinction_method none
_refine_ls_goodness_of_fit_ref 1.068
_refine_ls_hydrogen_treatment mixed
_refine_ls_matrix_type full
_refine_ls_number_parameters 406
_refine_ls_number_reflns 6690
_refine_ls_number_restraints 0
_refine_ls_restrained_S_all 1.068
_refine_ls_R_factor_all 0.0385
_refine_ls_R_factor_gt 0.0323
_refine_ls_shift/su_max 0.066
_refine_ls_shift/su_mean 0.001
_refine_ls_structure_factor_coef Fsqd
_refine_ls_weighting_details 'calc w=1/[\s^2^(Fo^2^)+(0.0520P)^2^+3.9734P] where P=(Fo^2^+2Fc^2^)/3'
_refine_ls_weighting_scheme calc
_refine_ls_wR_factor_gt 0.0904
_refine_ls_wR_factor_ref 0.0928
_reflns_number_gt 5742
_reflns_number_total 6690
_reflns_threshold_expression >2sigma(I)
_cod_data_source_file b111556a.txt
_cod_data_source_block compound5
_cod_depositor_comments
;
The following automatic conversions were performed:
'_symmetry_cell_setting' value 'Monoclinic' changed to 'monoclinic'
according to '/home/saulius/struct/CIF-dictionaries/cif_core.dic'
dictionary named 'cif_core.dic' version 2.4.1 from 2010-06-29.

Automatic conversion script
Id: cif_fix_enum 1527 2010-12-29 10:47:43Z saulius 

2018-01-11
Z value and formula fixed to values more according to usual
chemical conventions.                 miguel
;
_cod_original_formula_weight 436.80
_cod_original_formula_units_Z 8
_cod_original_cell_volume 3270.9(12)
_cod_original_sg_symbol_H-M P21/c
_cod_original_formula_sum 'C10 H18 Cl2 Co N4 O5 Zn0.50'
_cod_database_code 7011438

loop_
_symmetry_equiv_pos_as_xyz
'x, y, z'
'-x, y+1/2, -z+1/2'
'-x, -y, -z'
'x, -y-1/2, z-1/2'

loop_
_atom_site_label
_atom_site_type_symbol
_atom_site_fract_x
_atom_site_fract_y
_atom_site_fract_z
_atom_site_U_iso_or_equiv
_atom_site_adp_type
_atom_site_occupancy
_atom_site_symmetry_multiplicity
_atom_site_calc_flag
_atom_site_refinement_flags
_atom_site_disorder_assembly
_atom_site_disorder_group
Zn1 Zn 0.30974(3) 0.562601(16) 0.70078(2) 0.02068(9) Uani 1 1 d . . .
Co2 Co 0.02469(3) 0.711728(17) 0.41025(3) 0.01435(9) Uani 1 1 d . . .
Co1 Co 0.56856(3) 0.750147(18) 0.53372(3) 0.01567(10) Uani 1 1 d . . .
Cl4 Cl 0.38087(6) 0.67049(4) 0.70648(5) 0.02401(16) Uani 1 1 d . . .
Cl3 Cl 0.43770(6) 0.48285(4) 0.78705(6) 0.02732(16) Uani 1 1 d . . .
Cl2 Cl 0.17250(7) 0.57089(4) 0.76728(7) 0.03122(18) Uani 1 1 d . . .
Cl1 Cl 0.24955(8) 0.53724(4) 0.53174(6) 0.03484(19) Uani 1 1 d . . .
O21 O 0.17592(16) 0.71406(10) 0.40330(14) 0.0197(4) Uani 1 1 d . . .
O1 O 0.61642(16) 0.76003(10) 0.67733(14) 0.0190(4) Uani 1 1 d . . .
O22 O 0.28204(17) 0.65966(11) 0.33033(16) 0.0273(5) Uani 1 1 d . . .
O31 O -0.03836(17) 0.76614(10) 0.29116(14) 0.0201(4) Uani 1 1 d . . .
N12 N 0.4108(2) 0.76459(13) 0.52379(17) 0.0210(5) Uani 1 1 d . . .
H12A H 0.3664 0.7279 0.4932 0.025 Uiso 1 1 calc R . .
H12B H 0.4083 0.7692 0.5873 0.025 Uiso 1 1 calc R . .
O2 O 0.68724(18) 0.69732(11) 0.81742(15) 0.0258(5) Uani 1 1 d . . .
O12 O 0.85822(17) 0.83442(12) 0.55464(17) 0.0301(5) Uani 1 1 d . . .
O11 O 0.72581(17) 0.75532(10) 0.54411(14) 0.0206(4) Uani 1 1 d . . .
N21 N 0.01375(19) 0.63011(11) 0.34008(16) 0.0168(5) Uani 1 1 d . . .
C13 C 0.4589(2) 0.87884(15) 0.4887(2) 0.0219(6) Uani 1 1 d . . .
H13A H 0.4446 0.9111 0.4321 0.026 Uiso 1 1 calc R . .
H13B H 0.4622 0.9047 0.5493 0.026 Uiso 1 1 calc R . .
N32 N 0.0876(2) 0.67249(12) 0.54492(16) 0.0182(5) Uani 1 1 d . . .
H32A H 0.0484 0.6335 0.5475 0.022 Uiso 1 1 calc R . .
H32B H 0.1637 0.6617 0.5607 0.022 Uiso 1 1 calc R . .
C11 C 0.7598(2) 0.81703(15) 0.5401(2) 0.0202(6) Uani 1 1 d . . .
C21 C 0.1946(2) 0.66543(14) 0.3511(2) 0.0198(6) Uani 1 1 d . . .
N1 N 0.5786(2) 0.65712(11) 0.56410(17) 0.0185(5) Uani 1 1 d . . .
N22 N -0.1322(2) 0.69429(12) 0.39893(17) 0.0192(5) Uani 1 1 d . . .
H22A H -0.1334 0.6745 0.4570 0.023 Uiso 1 1 calc R . .
H22B H -0.1733 0.7340 0.3883 0.023 Uiso 1 1 calc R . .
N31 N 0.0444(2) 0.79510(11) 0.47688(17) 0.0168(5) Uani 1 1 d . . .
O32 O -0.09473(18) 0.87354(11) 0.24916(16) 0.0267(5) Uani 1 1 d . . .
C12 C 0.6636(2) 0.86973(14) 0.5153(2) 0.0185(5) Uani 1 1 d . . .
N2 N 0.5252(2) 0.72193(12) 0.39419(17) 0.0228(5) Uani 1 1 d . . .
H2A H 0.4466 0.7230 0.3623 0.027 Uiso 1 1 calc R . .
H2B H 0.5573 0.7503 0.3604 0.027 Uiso 1 1 calc R . .
C1 C 0.6445(2) 0.70322(14) 0.7249(2) 0.0192(6) Uani 1 1 d . . .
C32 C 0.0109(2) 0.84749(14) 0.4217(2) 0.0204(6) Uani 1 1 d . . .
C33 C 0.1027(2) 0.79205(14) 0.5872(2) 0.0204(6) Uani 1 1 d . . .
H33A H 0.0741 0.8282 0.6201 0.024 Uiso 1 1 calc R . .
H33B H 0.1867 0.7977 0.6062 0.024 Uiso 1 1 calc R . .
C25 C 0.1058(3) 0.55154(16) 0.2578(2) 0.0298(7) Uani 1 1 d . . .
H25A H 0.0345 0.5255 0.2409 0.045 Uiso 1 1 calc R . .
H25B H 0.1708 0.5238 0.2996 0.045 Uiso 1 1 calc R . .
H25C H 0.1171 0.5646 0.1956 0.045 Uiso 1 1 calc R . .
C22 C 0.0983(2) 0.61380(14) 0.3150(2) 0.0192(6) Uani 1 1 d . . .
C4 C 0.5689(3) 0.65165(15) 0.3958(2) 0.0254(6) Uani 1 1 d . . .
H4A H 0.6527 0.6526 0.4105 0.030 Uiso 1 1 calc R . .
H4B H 0.5307 0.6301 0.3291 0.030 Uiso 1 1 calc R . .
C14 C 0.3642(4) 0.8278(2) 0.4627(4) 0.0504(10) Uani 1 1 d . . .
H14A H 0.3366 0.8172 0.3897 0.060 Uiso 1 1 calc R . .
H14B H 0.2990 0.8459 0.4787 0.060 Uiso 1 1 calc R . .
C31 C -0.0460(2) 0.82948(14) 0.3106(2) 0.0199(6) Uani 1 1 d . . .
C34 C 0.0756(2) 0.72329(14) 0.6186(2) 0.0199(6) Uani 1 1 d . . .
H34A H 0.1294 0.7124 0.6876 0.024 Uiso 1 1 calc R . .
H34B H -0.0036 0.7226 0.6184 0.024 Uiso 1 1 calc R . .
N11 N 0.5680(2) 0.84350(11) 0.50828(17) 0.0181(5) Uani 1 1 d . . .
C35 C 0.0231(3) 0.91915(15) 0.4561(3) 0.0330(8) Uani 1 1 d . . .
H35A H 0.0610 0.9207 0.5297 0.050 Uiso 1 1 calc R . .
H35B H -0.0531 0.9400 0.4364 0.050 Uiso 1 1 calc R . .
H35C H 0.0694 0.9440 0.4249 0.050 Uiso 1 1 calc R . .
C3 C 0.5445(3) 0.61165(14) 0.4762(2) 0.0233(6) Uani 1 1 d . . .
H3A H 0.4619 0.6001 0.4542 0.028 Uiso 1 1 calc R . .
H3B H 0.5901 0.5693 0.4922 0.028 Uiso 1 1 calc R . .
C24 C -0.1828(2) 0.64741(16) 0.3106(2) 0.0247(6) Uani 1 1 d . . .
H24A H -0.2020 0.6728 0.2466 0.030 Uiso 1 1 calc R . .
H24B H -0.2539 0.6264 0.3124 0.030 Uiso 1 1 calc R . .
C23 C -0.0943(2) 0.59332(15) 0.3177(2) 0.0231(6) Uani 1 1 d . . .
H23A H -0.0884 0.5607 0.3721 0.028 Uiso 1 1 calc R . .
H23B H -0.1147 0.5684 0.2531 0.028 Uiso 1 1 calc R . .
C15 C 0.6875(3) 0.94246(15) 0.5046(2) 0.0277(7) Uani 1 1 d . . .
H15A H 0.6173 0.9689 0.4921 0.041 Uiso 1 1 calc R . .
H15B H 0.7135 0.9481 0.4479 0.041 Uiso 1 1 calc R . .
H15C H 0.7475 0.9584 0.5669 0.041 Uiso 1 1 calc R . .
C5 C 0.6443(3) 0.57203(15) 0.7010(2) 0.0282(7) Uani 1 1 d . . .
H5A H 0.6244 0.5386 0.6465 0.042 Uiso 1 1 calc R . .
H5B H 0.5979 0.5640 0.7425 0.042 Uiso 1 1 calc R . .
H5C H 0.7259 0.5679 0.7430 0.042 Uiso 1 1 calc R . .
C2 C 0.6209(2) 0.64100(14) 0.6573(2) 0.0195(6) Uani 1 1 d . . .
O2W O -0.1172(2) 0.60010(12) 0.55390(17) 0.0374(6) Uani 1 1 d . . .
O1W O 0.3270(4) 0.8960(3) 0.6631(3) 0.1090(17) Uani 1 1 d . . .

loop_
_atom_site_aniso_label
_atom_site_aniso_U_11
_atom_site_aniso_U_22
_atom_site_aniso_U_33
_atom_site_aniso_U_23
_atom_site_aniso_U_13
_atom_site_aniso_U_12
Zn1 0.01956(17) 0.01921(17) 0.02195(18) 0.00046(12) 0.00599(14) 0.00024(12)
Co2 0.01390(18) 0.01588(18) 0.01356(18) -0.00118(13) 0.00535(14) 0.00003(13)
Co1 0.01652(19) 0.01748(19) 0.01328(18) -0.00037(13) 0.00573(15) -0.00103(14)
Cl4 0.0249(4) 0.0227(3) 0.0258(4) 0.0001(3) 0.0110(3) -0.0053(3)
Cl3 0.0275(4) 0.0249(4) 0.0276(4) 0.0031(3) 0.0076(3) 0.0069(3)
Cl2 0.0277(4) 0.0251(4) 0.0473(5) 0.0029(3) 0.0213(4) -0.0001(3)
Cl1 0.0464(5) 0.0273(4) 0.0224(4) -0.0048(3) 0.0025(3) 0.0049(3)
O21 0.0159(9) 0.0241(10) 0.0195(10) -0.0042(8) 0.0068(8) -0.0024(8)
O1 0.0199(10) 0.0216(10) 0.0141(9) -0.0013(7) 0.0047(8) -0.0014(8)
O22 0.0185(10) 0.0389(12) 0.0278(11) -0.0025(9) 0.0123(9) 0.0025(9)
O31 0.0226(10) 0.0216(10) 0.0166(9) 0.0007(8) 0.0077(8) 0.0005(8)
N12 0.0179(12) 0.0280(13) 0.0164(11) 0.0008(10) 0.0053(9) -0.0045(10)
O2 0.0256(11) 0.0342(12) 0.0159(10) 0.0020(8) 0.0053(9) -0.0006(9)
O12 0.0165(11) 0.0378(13) 0.0365(12) 0.0067(10) 0.0103(9) -0.0006(9)
O11 0.0193(10) 0.0235(10) 0.0203(10) 0.0015(8) 0.0090(8) 0.0029(8)
N21 0.0172(11) 0.0191(11) 0.0129(10) -0.0008(9) 0.0043(9) 0.0000(9)
C13 0.0167(14) 0.0248(15) 0.0233(14) -0.0009(11) 0.0065(12) 0.0029(11)
N32 0.0191(12) 0.0180(11) 0.0172(11) -0.0004(9) 0.0064(9) 0.0011(9)
C11 0.0188(14) 0.0271(15) 0.0166(13) 0.0023(11) 0.0088(11) 0.0012(11)
C21 0.0177(14) 0.0260(15) 0.0157(13) 0.0011(11) 0.0060(11) 0.0025(11)
N1 0.0178(12) 0.0189(11) 0.0195(12) -0.0027(9) 0.0077(9) -0.0016(9)
N22 0.0172(11) 0.0230(12) 0.0185(11) -0.0009(9) 0.0075(9) 0.0009(9)
N31 0.0179(11) 0.0195(11) 0.0149(11) -0.0019(9) 0.0082(9) -0.0007(9)
O32 0.0290(12) 0.0275(11) 0.0255(11) 0.0090(9) 0.0120(9) 0.0053(9)
C12 0.0203(14) 0.0203(13) 0.0155(13) 0.0000(10) 0.0070(11) -0.0015(11)
N2 0.0271(13) 0.0254(13) 0.0159(11) 0.0004(9) 0.0079(10) 0.0006(10)
C1 0.0151(13) 0.0264(15) 0.0178(13) -0.0009(11) 0.0082(11) -0.0027(11)
C32 0.0249(15) 0.0189(14) 0.0227(14) 0.0006(11) 0.0152(12) 0.0000(11)
C33 0.0209(14) 0.0222(14) 0.0168(13) -0.0025(11) 0.0054(11) -0.0009(11)
C25 0.0343(18) 0.0263(16) 0.0329(17) -0.0072(13) 0.0172(14) 0.0014(13)
C22 0.0209(14) 0.0196(13) 0.0160(13) 0.0008(10) 0.0054(11) 0.0034(11)
C4 0.0299(16) 0.0276(16) 0.0202(14) -0.0052(12) 0.0111(13) 0.0029(13)
C14 0.044(2) 0.047(2) 0.065(3) 0.002(2) 0.025(2) 0.0037(18)
C31 0.0189(14) 0.0240(14) 0.0194(13) 0.0034(11) 0.0102(11) 0.0001(11)
C34 0.0232(14) 0.0215(14) 0.0147(13) -0.0003(11) 0.0066(11) 0.0017(11)
N11 0.0203(12) 0.0196(11) 0.0152(11) -0.0003(9) 0.0074(9) 0.0006(9)
C35 0.055(2) 0.0179(14) 0.0310(17) 0.0008(12) 0.0213(16) -0.0005(14)
C3 0.0257(15) 0.0199(14) 0.0209(14) -0.0061(11) 0.0045(12) -0.0010(12)
C24 0.0158(14) 0.0341(17) 0.0231(15) -0.0064(12) 0.0057(12) -0.0033(12)
C23 0.0219(15) 0.0223(14) 0.0259(15) -0.0070(12) 0.0095(12) -0.0067(11)
C15 0.0256(16) 0.0229(15) 0.0349(17) 0.0022(13) 0.0115(14) -0.0038(12)
C5 0.0264(16) 0.0260(16) 0.0301(16) 0.0082(13) 0.0080(13) 0.0017(12)
C2 0.0149(13) 0.0228(14) 0.0215(14) 0.0019(11) 0.0073(11) -0.0016(11)
O2W 0.0531(16) 0.0356(13) 0.0249(11) -0.0003(10) 0.0159(11) -0.0162(11)
O1W 0.099(3) 0.173(5) 0.056(2) -0.012(3) 0.029(2) -0.077(3)

loop_
_atom_type_symbol
_atom_type_description
_atom_type_scat_dispersion_real
_atom_type_scat_dispersion_imag
_atom_type_scat_source
C C 0.0033 0.0016 'International Tables Vol C Tables 4.2.6.8 and 6.1.1.4'
H H 0.0000 0.0000 'International Tables Vol C Tables 4.2.6.8 and 6.1.1.4'
N N 0.0061 0.0033 'International Tables Vol C Tables 4.2.6.8 and 6.1.1.4'
O O 0.0106 0.0060 'International Tables Vol C Tables 4.2.6.8 and 6.1.1.4'
Cl Cl 0.1484 0.1585 'International Tables Vol C Tables 4.2.6.8 and 6.1.1.4'
Co Co 0.3494 0.9721 'International Tables Vol C Tables 4.2.6.8 and 6.1.1.4'
Zn Zn 0.2839 1.4301 'International Tables Vol C Tables 4.2.6.8 and 6.1.1.4'

loop_
_geom_angle_atom_site_label_1
_geom_angle_atom_site_label_2
_geom_angle_atom_site_label_3
_geom_angle
_geom_angle_site_symmetry_1
_geom_angle_site_symmetry_3
_geom_angle_publ_flag
Cl2 Zn1 Cl3 108.65(3) . . ?
Cl2 Zn1 Cl1 116.60(4) . . ?
Cl3 Zn1 Cl1 108.23(3) . . ?
Cl2 Zn1 Cl4 105.22(3) . . ?
Cl3 Zn1 Cl4 116.02(3) . . ?
Cl1 Zn1 Cl4 102.34(3) . . ?
N31 Co2 N21 175.70(10) . . ?
N31 Co2 O31 83.68(9) . . ?
N21 Co2 O31 94.87(9) . . ?
N31 Co2 O21 93.14(9) . . ?
N21 Co2 O21 82.86(9) . . ?
O31 Co2 O21 92.06(8) . . ?
N31 Co2 N22 98.08(10) . . ?
N21 Co2 N22 85.87(10) . . ?
O31 Co2 N22 87.07(9) . . ?
O21 Co2 N22 168.58(9) . . ?
N31 Co2 N32 85.44(10) . . ?
N21 Co2 N32 96.12(10) . . ?
O31 Co2 N32 168.95(9) . . ?
O21 Co2 N32 90.50(9) . . ?
N22 Co2 N32 92.52(10) . . ?
N11 Co1 N1 176.51(10) . . ?
N11 Co1 O1 94.77(9) . . ?
N1 Co1 O1 83.45(9) . . ?
N11 Co1 O11 83.92(9) . . ?
N1 Co1 O11 93.07(9) . . ?
O1 Co1 O11 89.99(8) . . ?
N11 Co1 N2 96.02(10) . . ?
N1 Co1 N2 85.69(10) . . ?
O1 Co1 N2 169.07(9) . . ?
O11 Co1 N2 89.42(10) . . ?
N11 Co1 N12 84.84(10) . . ?
N1 Co1 N12 98.10(10) . . ?
O1 Co1 N12 88.65(9) . . ?
O11 Co1 N12 168.52(10) . . ?
N2 Co1 N12 94.05(10) . . ?
C21 O21 Co2 113.53(17) . . ?
C1 O1 Co1 112.91(17) . . ?
C31 O31 Co2 113.10(17) . . ?
C14 N12 Co1 109.3(2) . . ?
C11 O11 Co1 112.87(17) . . ?
C22 N21 C23 127.4(2) . . ?
C22 N21 Co2 117.4(2) . . ?
C23 N21 Co2 115.19(17) . . ?
N11 C13 C14 108.9(3) . . ?
C34 N32 Co2 108.32(16) . . ?
O12 C11 O11 125.6(3) . . ?
O12 C11 C12 120.4(3) . . ?
O11 C11 C12 114.0(2) . . ?
O22 C21 O21 124.7(3) . . ?
O22 C21 C22 121.2(3) . . ?
O21 C21 C22 114.1(2) . . ?
C2 N1 C3 127.8(2) . . ?
C2 N1 Co1 116.8(2) . . ?
C3 N1 Co1 115.27(18) . . ?
C24 N22 Co2 106.47(17) . . ?
C32 N31 C33 127.9(2) . . ?
C32 N31 Co2 116.71(19) . . ?
C33 N31 Co2 115.27(17) . . ?
N11 C12 C15 127.1(3) . . ?
N11 C12 C11 112.2(2) . . ?
C15 C12 C11 120.7(2) . . ?
C4 N2 Co1 106.74(17) . . ?
O2 C1 O1 124.8(3) . . ?
O2 C1 C2 120.5(3) . . ?
O1 C1 C2 114.7(2) . . ?
N31 C32 C35 126.8(3) . . ?
N31 C32 C31 112.0(2) . . ?
C35 C32 C31 121.2(3) . . ?
N31 C33 C34 106.0(2) . . ?
N21 C22 C25 125.7(3) . . ?
N21 C22 C21 111.8(2) . . ?
C25 C22 C21 122.5(3) . . ?
N2 C4 C3 109.0(2) . . ?
C13 C14 N12 108.1(3) . . ?
O32 C31 O31 126.2(3) . . ?
O32 C31 C32 119.8(3) . . ?
O31 C31 C32 114.0(2) . . ?
N32 C34 C33 107.9(2) . . ?
C12 N11 C13 127.1(2) . . ?
C12 N11 Co1 116.6(2) . . ?
C13 N11 Co1 116.21(18) . . ?
N1 C3 C4 104.4(2) . . ?
N22 C24 C23 107.8(2) . . ?
N21 C23 C24 104.9(2) . . ?
N1 C2 C5 127.5(3) . . ?
N1 C2 C1 111.5(2) . . ?
C5 C2 C1 120.9(2) . . ?

loop_
_geom_bond_atom_site_label_1
_geom_bond_atom_site_label_2
_geom_bond_distance
_geom_bond_site_symmetry_2
_geom_bond_publ_flag
Zn1 Cl2 2.2472(9) . ?
Zn1 Cl3 2.2614(8) . ?
Zn1 Cl1 2.2980(9) . ?
Zn1 Cl4 2.2992(9) . ?
Co2 N31 1.871(2) . ?
Co2 N21 1.875(2) . ?
Co2 O31 1.9165(19) . ?
Co2 O21 1.929(2) . ?
Co2 N22 1.939(2) . ?
Co2 N32 1.947(2) . ?
Co1 N11 1.879(2) . ?
Co1 N1 1.881(2) . ?
Co1 O1 1.9180(19) . ?
Co1 O11 1.919(2) . ?
Co1 N2 1.939(2) . ?
Co1 N12 1.947(2) . ?
O21 C21 1.286(3) . ?
O1 C1 1.291(3) . ?
O22 C21 1.238(3) . ?
O31 C31 1.292(4) . ?
N12 C14 1.511(5) . ?
O2 C1 1.232(3) . ?
O12 C11 1.220(4) . ?
O11 C11 1.299(4) . ?
N21 C22 1.274(4) . ?
N21 C23 1.462(4) . ?
C13 N11 1.465(4) . ?
C13 C14 1.495(5) . ?
N32 C34 1.497(3) . ?
C11 C12 1.531(4) . ?
C21 C22 1.517(4) . ?
N1 C2 1.276(4) . ?
N1 C3 1.471(3) . ?
N22 C24 1.502(4) . ?
N31 C32 1.274(4) . ?
N31 C33 1.471(3) . ?
O32 C31 1.227(3) . ?
C12 N11 1.272(4) . ?
C12 C15 1.486(4) . ?
N2 C4 1.489(4) . ?
C1 C2 1.522(4) . ?
C32 C35 1.487(4) . ?
C32 C31 1.519(4) . ?
C33 C34 1.506(4) . ?
C25 C22 1.496(4) . ?
C4 C3 1.510(4) . ?
C24 C23 1.515(4) . ?
C5 C2 1.482(4) . ?

loop_
_geom_torsion_atom_site_label_1
_geom_torsion_atom_site_label_2
_geom_torsion_atom_site_label_3
_geom_torsion_atom_site_label_4
_geom_torsion
_geom_torsion_site_symmetry_1
_geom_torsion_site_symmetry_2
_geom_torsion_site_symmetry_3
_geom_torsion_site_symmetry_4
_geom_torsion_publ_flag
N31 Co2 O21 C21 -173.59(19) . . . . ?
N21 Co2 O21 C21 4.85(19) . . . . ?
O31 Co2 O21 C21 -89.81(19) . . . . ?
N22 Co2 O21 C21 -4.4(6) . . . . ?
N32 Co2 O21 C21 100.95(19) . . . . ?
N11 Co1 O1 C1 -169.58(19) . . . . ?
N1 Co1 O1 C1 7.41(19) . . . . ?
O11 Co1 O1 C1 -85.68(18) . . . . ?
N2 Co1 O1 C1 1.2(6) . . . . ?
N12 Co1 O1 C1 105.72(19) . . . . ?
N31 Co2 O31 C31 -4.82(19) . . . . ?
N21 Co2 O31 C31 179.25(19) . . . . ?
O21 Co2 O31 C31 -97.74(19) . . . . ?
N22 Co2 O31 C31 93.65(19) . . . . ?
N32 Co2 O31 C31 5.5(6) . . . . ?
N11 Co1 N12 C14 23.0(2) . . . . ?
N1 Co1 N12 C14 -158.9(2) . . . . ?
O1 Co1 N12 C14 117.9(2) . . . . ?
O11 Co1 N12 C14 34.6(6) . . . . ?
N2 Co1 N12 C14 -72.7(2) . . . . ?
N11 Co1 O11 C11 6.55(18) . . . . ?
N1 Co1 O11 C11 -171.69(18) . . . . ?
O1 Co1 O11 C11 -88.25(18) . . . . ?
N2 Co1 O11 C11 102.66(19) . . . . ?
N12 Co1 O11 C11 -5.1(5) . . . . ?
N31 Co2 N21 C22 18.0(14) . . . . ?
O31 Co2 N21 C22 88.1(2) . . . . ?
O21 Co2 N21 C22 -3.4(2) . . . . ?
N22 Co2 N21 C22 174.8(2) . . . . ?
N32 Co2 N21 C22 -93.1(2) . . . . ?
N31 Co2 N21 C23 -160.2(13) . . . . ?
O31 Co2 N21 C23 -90.04(19) . . . . ?
O21 Co2 N21 C23 178.5(2) . . . . ?
N22 Co2 N21 C23 -3.34(19) . . . . ?
N32 Co2 N21 C23 88.8(2) . . . . ?
N31 Co2 N32 C34 19.62(18) . . . . ?
N21 Co2 N32 C34 -164.40(18) . . . . ?
O31 Co2 N32 C34 9.4(6) . . . . ?
O21 Co2 N32 C34 112.73(18) . . . . ?
N22 Co2 N32 C34 -78.29(18) . . . . ?
Co1 O11 C11 O12 172.5(2) . . . . ?
Co1 O11 C11 C12 -7.0(3) . . . . ?
Co2 O21 C21 O22 174.4(2) . . . . ?
Co2 O21 C21 C22 -5.3(3) . . . . ?
N11 Co1 N1 C2 52.4(17) . . . . ?
O1 Co1 N1 C2 -7.1(2) . . . . ?
O11 Co1 N1 C2 82.6(2) . . . . ?
N2 Co1 N1 C2 171.7(2) . . . . ?
N12 Co1 N1 C2 -94.8(2) . . . . ?
N11 Co1 N1 C3 -123.1(16) . . . . ?
O1 Co1 N1 C3 177.4(2) . . . . ?
O11 Co1 N1 C3 -93.0(2) . . . . ?
N2 Co1 N1 C3 -3.8(2) . . . . ?
N12 Co1 N1 C3 89.7(2) . . . . ?
N31 Co2 N22 C24 155.50(18) . . . . ?
N21 Co2 N22 C24 -22.79(18) . . . . ?
O31 Co2 N22 C24 72.31(18) . . . . ?
O21 Co2 N22 C24 -13.6(6) . . . . ?
N32 Co2 N22 C24 -118.75(18) . . . . ?
N21 Co2 N31 C32 70.8(14) . . . . ?
O31 Co2 N31 C32 0.3(2) . . . . ?
O21 Co2 N31 C32 92.0(2) . . . . ?
N22 Co2 N31 C32 -85.8(2) . . . . ?
N32 Co2 N31 C32 -177.7(2) . . . . ?
N21 Co2 N31 C33 -106.0(13) . . . . ?
O31 Co2 N31 C33 -176.5(2) . . . . ?
O21 Co2 N31 C33 -84.82(19) . . . . ?
N22 Co2 N31 C33 97.34(19) . . . . ?
N32 Co2 N31 C33 5.43(19) . . . . ?
O12 C11 C12 N11 -176.1(3) . . . . ?
O11 C11 C12 N11 3.4(3) . . . . ?
O12 C11 C12 C15 2.4(4) . . . . ?
O11 C11 C12 C15 -178.0(2) . . . . ?
N11 Co1 N2 C4 155.04(19) . . . . ?
N1 Co1 N2 C4 -21.90(19) . . . . ?
O1 Co1 N2 C4 -15.7(6) . . . . ?
O11 Co1 N2 C4 71.22(19) . . . . ?
N12 Co1 N2 C4 -119.73(19) . . . . ?
Co1 O1 C1 O2 173.4(2) . . . . ?
Co1 O1 C1 C2 -6.6(3) . . . . ?
C33 N31 C32 C35 0.0(5) . . . . ?
Co2 N31 C32 C35 -176.4(2) . . . . ?
C33 N31 C32 C31 179.9(2) . . . . ?
Co2 N31 C32 C31 3.5(3) . . . . ?
C32 N31 C33 C34 155.0(3) . . . . ?
Co2 N31 C33 C34 -28.6(3) . . . . ?
C23 N21 C22 C25 -1.3(5) . . . . ?
Co2 N21 C22 C25 -179.2(2) . . . . ?
C23 N21 C22 C21 179.3(2) . . . . ?
Co2 N21 C22 C21 1.4(3) . . . . ?
O22 C21 C22 N21 -177.0(3) . . . . ?
O21 C21 C22 N21 2.7(3) . . . . ?
O22 C21 C22 C25 3.5(4) . . . . ?
O21 C21 C22 C25 -176.7(3) . . . . ?
Co1 N2 C4 C3 43.2(3) . . . . ?
N11 C13 C14 N12 34.6(4) . . . . ?
Co1 N12 C14 C13 -37.5(3) . . . . ?
Co2 O31 C31 O32 -171.2(2) . . . . ?
Co2 O31 C31 C32 7.7(3) . . . . ?
N31 C32 C31 O32 171.5(3) . . . . ?
C35 C32 C31 O32 -8.6(4) . . . . ?
N31 C32 C31 O31 -7.5(3) . . . . ?
C35 C32 C31 O31 172.4(3) . . . . ?
Co2 N32 C34 C33 -39.9(3) . . . . ?
N31 C33 C34 N32 43.3(3) . . . . ?
C15 C12 N11 C13 -0.5(5) . . . . ?
C11 C12 N11 C13 178.0(2) . . . . ?
C15 C12 N11 Co1 -176.3(2) . . . . ?
C11 C12 N11 Co1 2.1(3) . . . . ?
C14 C13 N11 C12 166.9(3) . . . . ?
C14 C13 N11 Co1 -17.3(3) . . . . ?
N1 Co1 N11 C12 25.6(17) . . . . ?
O1 Co1 N11 C12 84.7(2) . . . . ?
O11 Co1 N11 C12 -4.7(2) . . . . ?
N2 Co1 N11 C12 -93.5(2) . . . . ?
N12 Co1 N11 C12 172.9(2) . . . . ?
N1 Co1 N11 C13 -150.7(16) . . . . ?
O1 Co1 N11 C13 -91.56(19) . . . . ?
O11 Co1 N11 C13 179.0(2) . . . . ?
N2 Co1 N11 C13 90.2(2) . . . . ?
N12 Co1 N11 C13 -3.36(19) . . . . ?
C2 N1 C3 C4 -147.3(3) . . . . ?
Co1 N1 C3 C4 27.7(3) . . . . ?
N2 C4 C3 N1 -45.2(3) . . . . ?
Co2 N22 C24 C23 43.8(3) . . . . ?
C22 N21 C23 C24 -149.8(3) . . . . ?
Co2 N21 C23 C24 28.1(3) . . . . ?
N22 C24 C23 N21 -45.8(3) . . . . ?
C3 N1 C2 C5 -1.4(5) . . . . ?
Co1 N1 C2 C5 -176.3(2) . . . . ?
C3 N1 C2 C1 -180.0(2) . . . . ?
Co1 N1 C2 C1 5.2(3) . . . . ?
O2 C1 C2 N1 -178.9(3) . . . . ?
O1 C1 C2 N1 1.1(3) . . . . ?
O2 C1 C2 C5 2.5(4) . . . . ?
O1 C1 C2 C5 -177.5(3) . . . . ?
